data_2007113
loop_
_publ_author_name
'Edwards, Karen-Leigh T.'
'Alcock, Nathaniel W.'
'Busch, Daryle H.'

_publ_section_title
;
 The Monomeric Form of a Cobalt(III) Complex of a Tetraaza Macrocyclic
 Ligand with a Dangling Carboxylate Arm
;
_journal_issue 3
_journal_name_full 'Acta Crystallographica Section C'
_journal_page_first 340
_journal_page_last 342
_journal_paper_doi 10.1107/S0108270197015175
_journal_volume 54
_journal_year 1998
_chemical_formula_iupac '[Co Cl2 (C16 H26 N4 O2)] , Cl , H2 O'
_chemical_formula_moiety 'C16 H26 Cl2 Co N4 O2 , Cl , H2 O1'
_chemical_formula_sum 'C16 H28 Cl3 Co N4 O3'
_chemical_formula_weight 489.70
_chemical_name_systematic ?
_space_group_IT_number 14
_symmetry_cell_setting monoclinic
_symmetry_space_group_name_Hall '-P 2yn'
_symmetry_space_group_name_H-M 'P 1 21/n 1'
_audit_creation_method SHELXL
_cell_angle_alpha 90.00
_cell_angle_beta 90.585(5)
_cell_angle_gamma 90.00
_cell_formula_units_Z 4
_cell_length_a 7.3941(5)
_cell_length_b 10.5320(10)
_cell_length_c 25.684(2)
_cell_measurement_reflns_used 4749
_cell_measurement_temperature 180(2)
_cell_measurement_theta_max 20
_cell_measurement_theta_min 3
_cell_volume 2000.0(3)
_computing_cell_refinement 'SAINT (Siemens, 1995)'
_computing_data_collection 'SMART (Siemens, 1995)'
_computing_data_reduction SAINT
_computing_molecular_graphics SHELXTL/PC
_computing_publication_material SHELXTL/PC
_computing_structure_refinement 'SHELXL97 (Sheldrick, 1997)'
_computing_structure_solution 'SHELXTL/PC (Siemens, 1994)'
_diffrn_ambient_temperature 180(2)
_diffrn_detector_area_resol_mean 8.192
_diffrn_measurement_device_type 'Siemens SMART diffractometer'
_diffrn_measurement_method '\w scans'
_diffrn_radiation_monochromator graphite
_diffrn_radiation_source 'normal-focus sealed tube'
_diffrn_radiation_type MoK\a
_diffrn_radiation_wavelength 0.71073
_diffrn_reflns_av_R_equivalents 0.0476
_diffrn_reflns_av_sigmaI/netI 0.0722
_diffrn_reflns_limit_h_max 8
_diffrn_reflns_limit_h_min -9
_diffrn_reflns_limit_k_max 13
_diffrn_reflns_limit_k_min -13
_diffrn_reflns_limit_l_max 33
_diffrn_reflns_limit_l_min -32
_diffrn_reflns_number 11991
_diffrn_reflns_theta_max '28.74\% (97% complete to 26\%)'
_diffrn_reflns_theta_min 2.09
_diffrn_standards_decay_% nil
_exptl_absorpt_coefficient_mu 1.284
_exptl_absorpt_correction_T_max 0.96
_exptl_absorpt_correction_T_min 0.75
_exptl_absorpt_correction_type multi-scan
_exptl_absorpt_process_details 'SADABS (Sheldrick, 1996)'
_exptl_crystal_colour purple
_exptl_crystal_density_diffrn 1.626
_exptl_crystal_density_method 'not measured'
_exptl_crystal_description lath
_exptl_crystal_F_000 1016
_exptl_crystal_size_max 0.4
_exptl_crystal_size_mid 0.2
_exptl_crystal_size_min 0.08
_refine_diff_density_max 0.46
_refine_diff_density_min -0.45
_refine_ls_extinction_method none
_refine_ls_goodness_of_fit_all 1.060
_refine_ls_goodness_of_fit_obs 1.122
_refine_ls_hydrogen_treatment mixed
_refine_ls_matrix_type full
_refine_ls_number_parameters 248
_refine_ls_number_reflns 4685
_refine_ls_number_restraints 0
_refine_ls_restrained_S_all 1.060
_refine_ls_restrained_S_obs 1.122
_refine_ls_R_factor_all 0.0934
_refine_ls_R_factor_obs .0521
_refine_ls_shift/esd_max 0.016
_refine_ls_shift/esd_mean 0.001
_refine_ls_structure_factor_coef Fsqd
_refine_ls_weighting_details 'w = 1/[\s^2^(Fo^2^)+(0.0280P)^2^+1.9500P] where P=(Fo^2^+2Fc^2^)/3'
_refine_ls_weighting_scheme calc
_refine_ls_wR_factor_all 0.0996
_refine_ls_wR_factor_obs .0866
_reflns_number_observed 3231
_reflns_number_total 4685
_reflns_observed_criterion >2sigma(I)
_cod_data_source_file mu1372.cif
_cod_data_source_block kardic
_cod_depositor_comments
;
The following automatic conversions were performed:
'_symmetry_cell_setting' value 'Monoclinic' changed to 'monoclinic'
according to '/home/saulius/struct/CIF-dictionaries/cif_core.dic'
dictionary named 'cif_core.dic' version 2.4.1 from
2010-06-29.

'_geom_bond_publ_flag' value 'Y' changed to 'y' according to
'/home/saulius/struct/CIF-dictionaries/cif_core.dic' dictionary named
'cif_core.dic' version 2.4.1 from 2010-06-29 (7 times).

Automatic conversion script
Id: cif_fix_enum 1527 2010-12-29 10:47:43Z saulius 

The following automatic conversions were performed:

'_symmetry_cell_setting' value 'Monoclinic' changed to 'monoclinic'
according to /home/saulius/struct/CIF-dictionaries/cif_core.dic
dictionary named 'cif_core.dic' version 2.4.1 from 2010-06-29.

Automatic conversion script
Id: cif_fix_values 1715 2011-07-08 13:25:40Z adriana 

The following automatic conversions were performed:

'_refine_ls_weighting_scheme' value ' calc w =
1/[\s^2^(Fo^2^)+(0.0280P)^2^+1.9500P] where P=(Fo^2^+2Fc^2^)/3' was
changed to 'calc'. New tag '_refine_ls_weighting_details' was
created. The value of the new tag was set to 'w =
1/[\s^2^(Fo^2^)+(0.0280P)^2^+1.9500P] where P=(Fo^2^+2Fc^2^)/3'.

Automatic conversion script
Id: cif_fix_values 3143 2015-03-26 13:38:13Z robertas 
;
_cod_original_cell_volume 2000.09(5)
_cod_original_sg_symbol_H-M 'P 21/n'
_cod_database_code 2007113
_cod_database_fobs_code 2007113

loop_
_symmetry_equiv_pos_as_xyz
'x, y, z'
'-x+1/2, y+1/2, -z+1/2'
'-x, -y, -z'
'x-1/2, -y-1/2, z-1/2'

loop_
_atom_site_aniso_label
_atom_site_aniso_U_11
_atom_site_aniso_U_22
_atom_site_aniso_U_33
_atom_site_aniso_U_12
_atom_site_aniso_U_13
_atom_site_aniso_U_23
Co1 .0216(2) .0203(2) .0209(2) .00048(19) .00014(17) .0022(2)
Cl1 .0350(5) .0343(5) .0301(5) .0075(4) .0081(4) .0004(4)
Cl2 .0260(4) .0311(5) .0361(5) -.0053(4) -.0035(4) .0020(4)
Cl3 .0292(5) .0318(5) .0332(5) -.0006(4) -.0053(4) .0025(4)
O001 .086(3) .058(2) .089(3) -.0038(19) -.024(2) .006(2)
O1 .086(2) .0327(16) .0348(18) -.0075(15) -.0239(17) -.0008(14)
O2 .092(2) .0402(17) .0326(17) .0050(16) -.0220(16) .0049(13)
N1 .0216(14) .0226(15) .0223(15) -.0009(11) -.0024(12) .0029(12)
N2 .0313(16) .0218(15) .0277(16) -.0023(12) -.0034(13) .0004(13)
N3 .0235(15) .0247(15) .0299(17) .0031(12) .0007(12) .0063(13)
N4 .0258(15) .0266(15) .0190(15) -.0021(12) .0009(12) .0011(12)
C1 .0292(19) .036(2) .027(2) -.0038(15) -.0099(15) .0031(16)
C2 .042(2) .034(2) .024(2) -.0108(17) -.0085(17) -.0007(16)
C3 .045(2) .0215(19) .033(2) .0005(16) .0037(18) -.0030(16)
C4 .046(2) .0221(19) .042(2) .0028(16) -.0014(19) .0052(17)
C5 .037(2) .034(2) .025(2) -.0016(17) -.0069(16) .0069(16)
C6 .037(2) .029(2) .0169(18) -.0010(15) -.0023(15) -.0023(14)
C7 .0266(19) .031(2) .026(2) .0075(15) .0013(15) -.0027(15)
C8 .032(2) .0249(18) .030(2) .0084(15) .0006(16) .0024(16)
C9 .0285(19) .0288(19) .0225(19) .0033(15) .0022(15) .0107(15)
C10 .0221(17) .0279(19) .026(2) .0017(14) .0006(14) .0067(15)
C11 .0260(18) .0230(17) .0239(19) .0021(14) .0033(14) .0030(14)
C12 .0222(17) .0287(18) .0200(17) .0008(14) .0029(13) .0033(15)
C13 .0284(19) .031(2) .028(2) -.0011(15) -.0002(15) .0034(16)
C14 .0237(18) .0256(18) .031(2) .0017(14) .0020(15) .0053(15)
C15 .0317(19) .0208(18) .031(2) -.0026(15) .0026(15) .0008(15)
C16 .0290(19) .0297(19) .0210(19) -.0061(15) -.0022(14) .0021(15)

loop_
_atom_site_label
_atom_site_fract_x
_atom_site_fract_y
_atom_site_fract_z
_atom_site_U_iso_or_equiv
_atom_site_thermal_displace_type
_atom_site_calc_flag
_atom_site_refinement_flags
_atom_site_occupancy
_atom_site_disorder_group
_atom_site_type_symbol
_atom_site_attached_hydrogens
Co1 .00813(6) .07183(4) .137972(17) .02093(12) Uani d . 1 . Co 0
Cl1 .17825(12) .00701(8) .06944(3) .0331(2) Uani d . 1 . Cl 0
Cl2 .22858(11) .21789(8) .15544(4) .0311(2) Uani d . 1 . Cl 0
Cl3 -.52403(11) .14533(8) -.21034(3) .0314(2) Uani d . 1 . Cl 0
O001 .0391(5) -.4899(3) .17704(15) .0776(11) Uani d . 1 . O 2
O1 -.4240(4) .2773(3) -.11064(12) .0513(9) Uani d . 1 . O 0
H1 -.454(6) .253(4) -.1394(17) .048(14) Uiso d . 1 . H 0
O2 -.4544(4) .4780(3) -.13505(11) .0551(8) Uani d . 1 . O 0
N1 -.1676(3) .1864(2) .09708(10) .0222(6) Uani d . 1 . N 0
N2 -.1688(4) -.0600(2) .12352(11) .0270(6) Uani d . 1 . N 0
H2C -.2561 -.0552 .1493 .032 Uiso calc R 1 . H 0
N3 .1166(4) -.0535(2) .18506(11) .0261(6) Uani d . 1 . N 0
H3C .2398 -.0590 .1785 .031 Uiso calc R 1 . H 0
N4 -.1093(3) .1379(3) .19940(10) .0238(6) Uani d . 1 . N 0
H4C -.0368 .2056 .2098 .029 Uiso calc R 1 . H 0
C1 -.3141(5) .1046(3) .07346(14) .0307(8) Uani d . 1 . C 0
H1A -.4266 .1148 .0936 .037 Uiso calc R 1 . H 0
H1B -.3388 .1326 .0373 .037 Uiso calc R 1 . H 0
C2 -.2598(5) -.0322(3) .07338(14) .0333(9) Uani d . 1 . C 0
H2A -.3678 -.0869 .0690 .040 Uiso calc R 1 . H 0
H2B -.1766 -.0492 .0442 .040 Uiso calc R 1 . H 0
C3 -.0808(5) -.1848(3) .12845(14) .0332(9) Uani d . 1 . C 0
H3A -.0038 -.2013 .0979 .040 Uiso calc R 1 . H 0
H3B -.1729 -.2527 .1306 .040 Uiso calc R 1 . H 0
C4 .0327(5) -.1817(3) .17757(15) .0366(9) Uani d . 1 . C 0
H4A -.0439 -.2020 .2078 .044 Uiso calc R 1 . H 0
H4B .1290 -.2467 .1755 .044 Uiso calc R 1 . H 0
C5 .0905(5) -.0085(4) .23989(14) .0321(8) Uani d . 1 . C 0
H5A .1820 .0567 .2489 .039 Uiso calc R 1 . H 0
H5B .1037 -.0803 .2645 .039 Uiso calc R 1 . H 0
C6 -.0973(5) .0470(3) .24308(13) .0277(8) Uani d . 1 . C 0
H6A -.1901 -.0202 .2394 .033 Uiso calc R 1 . H 0
H6B -.1145 .0909 .2768 .033 Uiso calc R 1 . H 0
C7 -.2841(5) .1966(3) .18587(13) .0278(8) Uani d . 1 . C 0
H7A -.3251 .2527 .2143 .033 Uiso calc R 1 . H 0
H7B -.3772 .1307 .1796 .033 Uiso calc R 1 . H 0
C8 -.2514(5) .2720(3) .13711(13) .0290(8) Uani d . 1 . C 0
H8A -.1694 .3440 .1448 .035 Uiso calc R 1 . H 0
H8B -.3672 .3065 .1236 .035 Uiso calc R 1 . H 0
C9 -.0690(4) .2625(3) .05697(13) .0266(8) Uani d . 1 . C 0
H9A -.0185 .2026 .0312 .032 Uiso calc R 1 . H 0
H9B .0346 .3047 .0745 .032 Uiso calc R 1 . H 0
C10 -.1744(4) .3632(3) .02729(13) .0252(8) Uani d . 1 . C 0
C11 -.2500(4) .3362(3) -.02067(13) .0243(7) Uani d . 1 . C 0
H11A -.2511 .2510 -.0328 .029 Uiso calc R 1 . H 0
C12 -.3251(4) .4321(3) -.05188(13) .0236(7) Uani d . 1 . C 0
C13 -.4066(5) .4009(3) -.10338(14) .0292(8) Uani d . 1 . C 0
C14 -.3232(4) .5568(3) -.03444(14) .0267(8) Uani d . 1 . C 0
H14A -.3715 .6227 -.0557 .032 Uiso calc R 1 . H 0
C15 -.2504(4) .5845(3) .01404(14) .0278(8) Uani d . 1 . C 0
H15A -.2503 .6697 .0263 .033 Uiso calc R 1 . H 0
C16 -.1774(4) .4890(3) .04508(13) .0266(8) Uani d . 1 . C 0
H16A -.1292 .5090 .0785 .032 Uiso calc R 1 . H 0

loop_
_atom_type_symbol
_atom_type_description
_atom_type_scat_dispersion_real
_atom_type_scat_dispersion_imag
_atom_type_scat_source
C C 0.0033 0.0016 'International Tables Vol C Tables 4.2.6.8 and 6.1.1.4'
H H 0.0000 0.0000 'International Tables Vol C Tables 4.2.6.8 and 6.1.1.4'
N N 0.0061 0.0033 'International Tables Vol C Tables 4.2.6.8 and 6.1.1.4'
O O 0.0106 0.0060 'International Tables Vol C Tables 4.2.6.8 and 6.1.1.4'
Cl Cl 0.1484 0.1585 'International Tables Vol C Tables 4.2.6.8 and 6.1.1.4'
Co Co 0.3494 0.9721 'International Tables Vol C Tables 4.2.6.8 and 6.1.1.4'

loop_
_geom_angle_atom_site_label_1
_geom_angle_atom_site_label_2
_geom_angle_atom_site_label_3
_geom_angle
_geom_angle_publ_flag
N4 Co1 N2 96.07(12) y
N4 Co1 N3 85.58(11) y
N2 Co1 N3 84.66(11) y
N4 Co1 N1 85.36(11) y
N2 Co1 N1 84.30(11) y
N3 Co1 N1 164.89(11) y
N4 Co1 Cl1 172.75(8) y
N2 Co1 Cl1 90.82(9) y
N3 Co1 Cl1 92.84(9) y
N1 Co1 Cl1 97.60(8) y
N4 Co1 Cl2 85.59(8) y
N2 Co1 Cl2 176.69(9) y
N3 Co1 Cl2 92.62(8) y
N1 Co1 Cl2 98.71(8) y
Cl1 Co1 Cl2 87.42(4) y
H1 O1 C13 118(3) ?
H1 O1 Cl3 9(3) ?
C13 O1 Cl3 126.9(2) ?
C9 N1 C8 110.8(3) ?
C9 N1 C1 112.4(3) ?
C8 N1 C1 108.5(3) ?
C9 N1 Co1 110.85(19) ?
C8 N1 Co1 105.38(19) ?
C1 N1 Co1 108.57(19) ?
C3 N2 C2 116.7(3) ?
C3 N2 Co1 109.0(2) ?
C2 N2 Co1 109.0(2) ?
C4 N3 C5 110.4(3) ?
C4 N3 Co1 111.2(2) ?
C5 N3 Co1 108.2(2) ?
C7 N4 C6 119.8(3) ?
C7 N4 Co1 111.0(2) ?
C6 N4 Co1 111.2(2) ?
C2 C1 N1 111.1(3) ?
N2 C2 C1 108.0(3) ?
N2 C3 C4 107.1(3) ?
N3 C4 C3 110.7(3) ?
N3 C5 C6 107.5(3) ?
N4 C6 C5 104.9(3) ?
N4 C7 C8 105.7(3) ?
C7 C8 N1 108.8(3) ?
N1 C9 C10 117.9(3) ?
C11 C10 C16 118.6(3) ?
C11 C10 C9 120.4(3) ?
C16 C10 C9 120.4(3) ?
C10 C11 C12 121.2(3) ?
C14 C12 C11 119.7(3) ?
C14 C12 C13 120.0(3) ?
C11 C12 C13 120.3(3) ?
O2 C13 O1 122.9(3) ?
O2 C13 C12 124.6(3) ?
O1 C13 C12 112.5(3) ?
C15 C14 C12 119.5(3) ?
C14 C15 C16 120.6(3) ?
C15 C16 C10 120.3(3) ?

loop_
_geom_bond_atom_site_label_1
_geom_bond_atom_site_label_2
_geom_bond_site_symmetry_2
_geom_bond_distance
_geom_bond_publ_flag
Co1 N4 . 1.938(3) y
Co1 N2 . 1.941(3) y
Co1 N3 . 1.956(3) y
Co1 N1 . 2.054(3) y
Co1 Cl1 . 2.2786(10) y
Co1 Cl2 . 2.2826(9) y
Cl3 O1 . 3.000(3) y
O1 H1 . .81(4) ?
O1 C13 . 1.321(4) ?
O2 C13 . 1.201(4) ?
N1 C9 . 1.500(4) ?
N1 C8 . 1.506(4) ?
N1 C1 . 1.507(4) ?
N2 C3 . 1.471(4) ?
N2 C2 . 1.476(4) ?
N3 C4 . 1.497(4) ?
N3 C5 . 1.500(4) ?
N4 C7 . 1.471(4) ?
N4 C6 . 1.476(4) ?
C1 C2 . 1.496(5) ?
C3 C4 . 1.509(5) ?
C5 C6 . 1.510(5) ?
C7 C8 . 1.505(5) ?
C9 C10 . 1.517(4) ?
C10 C11 . 1.377(5) ?
C10 C16 . 1.401(5) ?
C11 C12 . 1.401(4) ?
C12 C14 . 1.388(5) ?
C12 C13 . 1.485(5) ?
C14 C15 . 1.383(5) ?
C15 C16 . 1.390(5) ?
